data_1572875
loop_
_publ_author_name
'Dalton, Connor W.'
'Gannon, Paige M.'
'Kaminsky, Werner'
'Reed, Douglas A.'

_publ_section_title
;
 Leveraging Ordered Voids in Microporous Perovskites for Intercalation and
 Post-Synthetic Modification
;
_journal_name_full 'Chemical Science'
_journal_paper_doi 10.1039/D4SC04378B
_journal_year 2024
_chemical_formula_moiety 'C6 H18 N2 O3 Si2, Cl4 Cu [+ solvent]'
_chemical_formula_sum 'C6 H18 Cl4 Cu N2 O3 Si2'
_chemical_formula_weight 427.74
_space_group_IT_number 69
_space_group_name_Hall '-F 2 2'
_space_group_name_H-M_alt 'F m m m'
_symmetry_cell_setting orthorhombic
_symmetry_Int_Tables_number 69
_symmetry_space_group_name_Hall '-F 2 2'
_symmetry_space_group_name_H-M 'F m m m'
_atom_sites_solution_hydrogens difmap
_atom_sites_solution_primary dual
_atom_sites_solution_secondary difmap
_audit_conform_dict_location ftp://ftp.iucr.org/pub/cif_core.dic
_audit_conform_dict_name cif_core.dic
_audit_conform_dict_version 2.4.5
_audit_creation_date 2024-02-26T16:38:48-00:00
_audit_creation_method 'WinGX routine CIF_UPDATE'
_audit_update_record
;
2024-05-08 deposited with the CCDC.	2024-10-16 downloaded from the CCDC.
;
_cell_angle_alpha 90
_cell_angle_beta 90
_cell_angle_gamma 90
_cell_formula_units_Z 16
_cell_length_a 10.2369(6)
_cell_length_b 20.4352(12)
_cell_length_c 33.981(2)
_cell_measurement_reflns_used 4183
_cell_measurement_temperature 100(2)
_cell_measurement_theta_max 25.27
_cell_measurement_theta_min 2.3
_cell_measurement_wavelength 0.71073
_cell_volume 7108.6(7)
_computing_cell_refinement 'SAINT V8.34A integration software'
_computing_data_collection 'Bruker APEX2 software'
_computing_data_reduction 'SORTAV (Blessing, 1995)'
_computing_molecular_graphics 'ORTEP-3 for Windows (Farrugia, 2012)'
_computing_publication_material 'WinGX publication routines (Farrugia, 2012)'
_computing_structure_refinement 'SHELXL-2019/2 (Sheldrick, 2019)'
_computing_structure_solution 'SHELXT 2014/5 (Sheldrick, 2014)'
_diffrn_ambient_temperature 100(2)
_diffrn_detector 'APEX-II CCD'
_diffrn_measured_fraction_theta_full 0.974
_diffrn_measured_fraction_theta_max 0.972
_diffrn_measurement_device '\k-geometry diffractometer'
_diffrn_measurement_device_type 'Bruker APEX-II'
_diffrn_measurement_method '\f or \w oscillation scans'
_diffrn_orient_matrix_UB_11 0.002474
_diffrn_orient_matrix_UB_12 -0.02717
_diffrn_orient_matrix_UB_13 -0.025481
_diffrn_orient_matrix_UB_21 0.015406
_diffrn_orient_matrix_UB_22 -0.01954
_diffrn_orient_matrix_UB_23 0.046603
_diffrn_orient_matrix_UB_31 -0.042599
_diffrn_orient_matrix_UB_32 -0.008645
_diffrn_orient_matrix_UB_33 -0.025254
_diffrn_radiation_monochromator graphite
_diffrn_radiation_probe x-ray
_diffrn_radiation_type MoK\a
_diffrn_radiation_wavelength 0.71073
_diffrn_reflns_av_R_equivalents 0.0302
_diffrn_reflns_av_unetI/netI 0.0259
_diffrn_reflns_Laue_measured_fraction_full 0.974
_diffrn_reflns_Laue_measured_fraction_max 0.972
_diffrn_reflns_limit_h_max 11
_diffrn_reflns_limit_h_min -12
_diffrn_reflns_limit_k_max 24
_diffrn_reflns_limit_k_min 0
_diffrn_reflns_limit_l_max 40
_diffrn_reflns_limit_l_min -9
_diffrn_reflns_number 3216
_diffrn_reflns_point_group_measured_fraction_full 0.974
_diffrn_reflns_point_group_measured_fraction_max 0.972
_diffrn_reflns_theta_full 25
_diffrn_reflns_theta_max 25.154
_diffrn_reflns_theta_min 1.198
_diffrn_source 'sealed x-ray tube'
_diffrn_standards_number 0
_exptl_absorpt_coefficient_mu 1.965
_exptl_absorpt_correction_T_max 1
_exptl_absorpt_correction_T_min 1
_exptl_absorpt_correction_type multi-scan
_exptl_absorpt_process_details
;
        TWINABS - Bruker AXS scaling for twinned crystals - Version 2012/1
;
_exptl_crystal_colour yellow
_exptl_crystal_density_diffrn 1.599
_exptl_crystal_density_method 'not measured'
_exptl_crystal_description cube
_exptl_crystal_F_000 3472
_exptl_crystal_size_max 0.11
_exptl_crystal_size_mid 0.1
_exptl_crystal_size_min 0.1
_refine_diff_density_max 1.359
_refine_diff_density_min -0.631
_refine_diff_density_rms 0.147
_refine_ls_extinction_method none
_refine_ls_goodness_of_fit_ref 1.234
_refine_ls_hydrogen_treatment constr
_refine_ls_matrix_type full
_refine_ls_number_constraints 0
_refine_ls_number_parameters 140
_refine_ls_number_reflns 1734
_refine_ls_number_restraints 42
_refine_ls_restrained_S_all 1.257
_refine_ls_R_factor_all 0.0826
_refine_ls_R_factor_gt 0.079
_refine_ls_shift/su_max 0
_refine_ls_shift/su_mean 0
_refine_ls_structure_factor_coef Fsqd
_refine_ls_weighting_details 'w=1/[\s^2^(Fo^2^)+(0.0854P)^2^+131.0360P] where P=(Fo^2^+2Fc^2^)/3'
_refine_ls_weighting_scheme calc
_refine_ls_wR_factor_gt 0.1937
_refine_ls_wR_factor_ref 0.1966
_reflns_Friedel_coverage 0
_reflns_number_gt 1673
_reflns_number_total 1734
_reflns_threshold_expression 'I > 2\s(I)'
_cod_data_source_file d4sc04378b2.cif
_cod_data_source_block CD_071422_1E
_cod_original_cell_volume 7108.6(8)
_cod_database_code 1572875
_shelx_estimated_absorpt_t_min 0.813
_shelx_estimated_absorpt_t_max 0.828
_shelx_shelxl_version_number 2019/3

loop_
_symmetry_equiv_pos_as_xyz
'x, y, z'
'-x, -y, z'
'-x, y, -z'
'x, -y, -z'
'x, y+1/2, z+1/2'
'-x, -y+1/2, z+1/2'
'-x, y+1/2, -z+1/2'
'x, -y+1/2, -z+1/2'
'x+1/2, y, z+1/2'
'-x+1/2, -y, z+1/2'
'-x+1/2, y, -z+1/2'
'x+1/2, -y, -z+1/2'
'x+1/2, y+1/2, z'
'-x+1/2, -y+1/2, z'
'-x+1/2, y+1/2, -z'
'x+1/2, -y+1/2, -z'
'-x, -y, -z'
'x, y, -z'
'x, -y, z'
'-x, y, z'
'-x, -y+1/2, -z+1/2'
'x, y+1/2, -z+1/2'
'x, -y+1/2, z+1/2'
'-x, y+1/2, z+1/2'
'-x+1/2, -y, -z+1/2'
'x+1/2, y, -z+1/2'
'x+1/2, -y, z+1/2'
'-x+1/2, y, z+1/2'
'-x+1/2, -y+1/2, -z'
'x+1/2, y+1/2, -z'
'x+1/2, -y+1/2, z'
'-x+1/2, y+1/2, z'

loop_
_atom_site_label
_atom_site_type_symbol
_atom_site_fract_x
_atom_site_fract_y
_atom_site_fract_z
_atom_site_U_iso_or_equiv
_atom_site_adp_type
_atom_site_occupancy
_atom_site_site_symmetry_order
_atom_site_calc_flag
_atom_site_refinement_flags_posn
_atom_site_refinement_flags_adp
_atom_site_refinement_flags_occupancy
_atom_site_disorder_assembly
_atom_site_disorder_group
C1 C 0.685(2) 0.6301(7) 0.4251(4) 0.051(3) Uani 0.5 1 d D . P A 1
H1A H 0.600956 0.606623 0.421906 0.061 Uiso 0.5 1 d R U P A 1
H1B H 0.667293 0.669074 0.441521 0.061 Uiso 0.5 1 d R U P A 1
C2 C 0.7228(15) 0.6568(6) 0.3852(3) 0.040(2) Uani 0.5 1 d D . P A 1
H2A H 0.658928 0.689995 0.376212 0.048 Uiso 0.5 1 d R U P A 1
H2B H 0.80834 0.679009 0.387873 0.048 Uiso 0.5 1 d R U P A 1
C3 C 0.7380(14) 0.6049(7) 0.3551(4) 0.035(2) Uani 0.5 1 d D . P A 1
H3A H 0.657242 0.578293 0.35553 0.042 Uiso 0.5 1 d R U P A 1
H3B H 0.811194 0.575678 0.362348 0.042 Uiso 0.5 1 d R U P A 1
N1 N 0.7592(17) 0.625(2) 0.3148(4) 0.0194(15) Uani 0.5 1 d D . P A 1
H1C H 0.792594 0.591592 0.300309 0.029 Uiso 0.5 1 d R U P A 1
H1D H 0.816423 0.659195 0.314738 0.029 Uiso 0.5 1 d R U P A 1
H1E H 0.681916 0.638201 0.304205 0.029 Uiso 0.5 1 d R U P A 1
O3 O 0.9493(17) 0.5950(9) 0.4452(5) 0.063(5) Uani 0.5 1 d . . P A 1
Si1 Si 0.7918(6) 0.5757(2) 0.45365(10) 0.0435(10) Uani 0.5 1 d . . P A 1
O1 O 1.1194(17) 0.5 0.4486(4) 0.048(4) Uani 0.5 2 d S T P A 1
O2 O 1.1280(17) 0.5970(8) 0.5 0.049(3) Uani 0.5 2 d S T P A 1
O5 O 0.773(2) 0.5 0.4409(5) 0.062(5) Uani 0.5 2 d S T P A 1
O4 O 0.7631(16) 0.5827(8) 0.5 0.049(3) Uani 0.5 2 d S T P A 1
Si2 Si 1.0958(7) 0.5785(3) 0.45469(16) 0.0438(15) Uani 0.5 1 d . . P A 1
C1B C 1.2050(19) 0.6240(7) 0.4212(4) 0.051(3) Uani 0.5 1 d D . P B 2
H1B1 H 1.19106 0.671551 0.424816 0.061 Uiso 0.5 1 d R U P B 2
H1B2 H 1.296443 0.614033 0.428553 0.061 Uiso 0.5 1 d R U P B 2
C2B C 1.1828(16) 0.6065(7) 0.3784(3) 0.040(2) Uani 0.5 1 d D . P B 2
H2B1 H 1.229174 0.56396 0.377769 0.048 Uiso 0.5 1 d R U P B 2
H2B2 H 1.091727 0.59799 0.370029 0.048 Uiso 0.5 1 d R U P B 2
C3B C 1.2647(14) 0.6422(7) 0.3495(4) 0.035(2) Uani 0.5 1 d D . P B 2
H3B1 H 1.233646 0.68763 0.353503 0.042 Uiso 0.5 1 d R U P B 2
H3B2 H 1.36053 0.642063 0.353372 0.042 Uiso 0.5 1 d R U P B 2
N1B N 1.2417(17) 0.626(2) 0.3088(4) 0.0194(15) Uani 0.5 1 d D . P B 2
H1B3 H 1.153652 0.625077 0.305048 0.029 Uiso 0.5 1 d R U P B 2
H1B4 H 1.27564 0.585681 0.304161 0.029 Uiso 0.5 1 d R U P B 2
H1B5 H 1.278119 0.655491 0.291932 0.029 Uiso 0.5 1 d R U P B 2
Cl1 Cl 0.2147(12) 0.5 0.2410(4) 0.021(2) Uani 0.25 2 d S TU P C 1
Cl1B Cl 0.2687(15) 0.5 0.2420(4) 0.021(2) Uani 0.25 2 d S T P D 2
Cl2 Cl 0.5 0.5 0.18663(8) 0.0258(6) Uani 1 4 d S T P . .
Cl3 Cl 0.4541(4) 0.5 0.32039(11) 0.0290(10) Uani 0.5 2 d S T P . .
Cl4 Cl 0.5 0.6116(2) 0.25544(19) 0.0224(10) Uani 0.5 2 d S TU P E 1
Cl4B Cl 0.5 0.6392(2) 0.25674(19) 0.0224(10) Uani 0.5 2 d S T P F 2
Cl5 Cl 0.5 0.76067(10) 0.31762(6) 0.0282(5) Uani 1 2 d S T P . .
Cl6 Cl 0.74 0.75 0.25 0.0516(12) Uani 0.25 2 d S TU P G 1
Cl6B Cl 0.76 0.75 0.25 0.0516(12) Uani 0.25 2 d S T P F 2
Cu1 Cu 0.5 0.5 0.25358(4) 0.0191(4) Uani 1 4 d S T P D 2
Cu2 Cu 0.5 0.75 0.25 0.0122(4) Uani 1 4 d S T P F 2

loop_
_atom_site_aniso_label
_atom_site_aniso_U_11
_atom_site_aniso_U_22
_atom_site_aniso_U_33
_atom_site_aniso_U_23
_atom_site_aniso_U_13
_atom_site_aniso_U_12
C1 0.075(9) 0.061(7) 0.017(4) 0.002(4) -0.001(4) -0.006(5)
C2 0.059(6) 0.037(5) 0.025(4) 0.001(3) 0.001(4) -0.001(5)
C3 0.043(6) 0.033(6) 0.028(4) 0.000(4) -0.002(4) -0.007(4)
N1 0.014(3) 0.023(3) 0.021(4) 0.005(5) -0.004(5) 0.003(7)
O3 0.057(11) 0.085(12) 0.048(9) -0.003(8) 0.018(6) 0.017(8)
Si1 0.065(3) 0.047(2) 0.0187(18) 0.0036(16) 0.0058(18) 0.004(2)
O1 0.062(11) 0.047(9) 0.034(8) 0 0.005(7) 0
O2 0.073(7) 0.058(6) 0.017(4) 0 0 0.022(5)
O5 0.079(13) 0.058(10) 0.048(9) 0 0.027(9) 0
O4 0.073(7) 0.058(6) 0.017(4) 0 0 0.022(5)
Si2 0.066(5) 0.041(3) 0.024(3) -0.007(2) 0.004(3) -0.006(3)
C1B 0.075(9) 0.061(7) 0.017(4) 0.002(4) -0.001(4) -0.006(5)
C2B 0.059(6) 0.037(5) 0.025(4) 0.001(3) 0.001(4) -0.001(5)
C3B 0.043(6) 0.033(6) 0.028(4) 0.000(4) -0.002(4) -0.007(4)
N1B 0.014(3) 0.023(3) 0.021(4) 0.005(5) -0.004(5) 0.003(7)
Cl1 0.022(5) 0.0150(17) 0.026(4) 0 0.009(5) 0
Cl1B 0.022(5) 0.0150(17) 0.026(4) 0 0.009(5) 0
Cl2 0.0314(16) 0.0243(13) 0.0219(14) 0 0 0
Cl3 0.040(2) 0.0198(17) 0.0268(19) 0 -0.0060(15) 0
Cl4 0.0149(13) 0.014(3) 0.0378(14) 0.000(3) 0 0
Cl4B 0.0149(13) 0.014(3) 0.0378(14) 0.000(3) 0 0
Cl5 0.0304(12) 0.0307(10) 0.0235(11) 0.0009(8) 0 0
Cl6 0.095(3) 0.0145(14) 0.045(2) 0.000(6) 0 0
Cl6B 0.095(3) 0.0145(14) 0.045(2) 0.000(6) 0 0
Cu1 0.0225(8) 0.0099(7) 0.0250(8) 0 0 0
Cu2 0.0065(7) 0.0107(6) 0.0193(7) 0.0004(5) 0 0

loop_
_atom_type_symbol
_atom_type_description
_atom_type_scat_dispersion_real
_atom_type_scat_dispersion_imag
_atom_type_scat_source
C C 0.0033 0.0016 'International Tables Vol C Tables 4.2.6.8 and 6.1.1.4'
H H 0 0 'International Tables Vol C Tables 4.2.6.8 and 6.1.1.4'
N N 0.0061 0.0033 'International Tables Vol C Tables 4.2.6.8 and 6.1.1.4'
O O 0.0106 0.006 'International Tables Vol C Tables 4.2.6.8 and 6.1.1.4'
Si Si 0.0817 0.0704 'International Tables Vol C Tables 4.2.6.8 and 6.1.1.4'
Cl Cl 0.1484 0.1585 'International Tables Vol C Tables 4.2.6.8 and 6.1.1.4'
Cu Cu 0.3201 1.2651 'International Tables Vol C Tables 4.2.6.8 and 6.1.1.4'

loop_
_geom_angle_atom_site_label_1
_geom_angle_atom_site_label_2
_geom_angle_atom_site_label_3
_geom_angle
_geom_angle_site_symmetry_1
_geom_angle_site_symmetry_3
_geom_angle_publ_flag
C2 C1 Si1 122.7(13) . . ?
C2 C1 H1A 107.5 . . ?
Si1 C1 H1A 106.4 . . ?
C2 C1 H1B 105.1 . . ?
Si1 C1 H1B 107.3 . . ?
H1A C1 H1B 107 . . ?
C3 C2 C1 112.8(11) . . ?
C3 C2 H2A 110.2 . . ?
C1 C2 H2A 110.9 . . ?
C3 C2 H2B 107.3 . . ?
C1 C2 H2B 108.1 . . ?
H2A C2 H2B 107.4 . . ?
N1 C3 C2 118(2) . . ?
N1 C3 H3A 107.3 . . ?
C2 C3 H3A 107.1 . . ?
N1 C3 H3B 107.1 . . ?
C2 C3 H3B 109.8 . . ?
H3A C3 H3B 107.2 . . ?
C3 N1 H1C 110.8 . . ?
C3 N1 H1D 108.5 . . ?
H1C N1 H1D 109.5 . . ?
C3 N1 H1E 109.1 . . ?
H1C N1 H1E 109.5 . . ?
H1D N1 H1E 109.5 . . ?
Si2 O3 O3 135(2) 20_755 20_755 ?
Si2 O3 Si2 117(3) 20_755 . ?
O3 O3 Si2 17.3(7) 20_755 . ?
Si2 O3 Si1 28.7(16) 20_755 . ?
O3 O3 Si1 163.2(6) 20_755 . ?
Si2 O3 Si1 145.9(13) . . ?
Si2 Si1 O4 98.5(7) 20_755 . ?
Si2 Si1 O5 100.1(8) 20_755 . ?
O4 Si1 O5 109.0(8) . . ?
Si2 Si1 O3 15.9(7) 20_755 . ?
O4 Si1 O3 108.7(9) . . ?
O5 Si1 O3 107.0(10) . . ?
Si2 Si1 O1 62.7(6) 20_755 2_765 ?
O4 Si1 O1 105.2(7) . 2_765 ?
O5 Si1 O1 38.2(7) . 2_765 ?
O3 Si1 O1 72.7(8) . 2_765 ?
Si2 Si1 O2 60.9(6) 20_755 3_756 ?
O4 Si1 O2 38.5(6) . 3_756 ?
O5 Si1 O2 120.8(9) . 3_756 ?
O3 Si1 O2 70.2(7) . 3_756 ?
O1 Si1 O2 93.5(7) 2_765 3_756 ?
Si2 Si1 C1 125.5(7) 20_755 . ?
O4 Si1 C1 110.8(7) . . ?
O5 Si1 C1 111.4(9) . . ?
O3 Si1 C1 109.8(9) . . ?
O1 Si1 C1 140.3(7) 2_765 . ?
O2 Si1 C1 125.3(7) 3_756 . ?
O5 O1 Si2 100.0(7) 2_765 19_565 ?
O5 O1 Si2 100.0(7) 2_765 . ?
Si2 O1 Si2 157.5(12) 19_565 . ?
O5 O1 Si1 62.0(6) 2_765 20_755 ?
Si2 O1 Si1 154.7(11) 19_565 20_755 ?
Si2 O1 Si1 38.8(3) . 20_755 ?
O5 O1 Si1 62.0(6) 2_765 2_765 ?
Si2 O1 Si1 38.8(3) 19_565 2_765 ?
Si2 O1 Si1 154.7(11) . 2_765 ?
Si1 O1 Si1 118.2(10) 20_755 2_765 ?
O4 O2 Si2 97.9(7) 3_756 . ?
O4 O2 Si2 97.9(7) 3_756 18_556 ?
Si2 O2 Si2 143.9(13) . 18_556 ?
O4 O2 Si1 60.4(5) 3_756 3_756 ?
Si2 O2 Si1 148.7(10) . 3_756 ?
Si2 O2 Si1 38.5(3) 18_556 3_756 ?
O4 O2 Si1 60.4(5) 3_756 20_755 ?
Si2 O2 Si1 38.5(3) . 20_755 ?
Si2 O2 Si1 148.7(10) 18_556 20_755 ?
Si1 O2 Si1 118.9(9) 3_756 20_755 ?
O1 O5 Si1 79.7(9) 2_765 19_565 ?
O1 O5 Si1 79.7(9) 2_765 . ?
Si1 O5 Si1 145.9(14) 19_565 . ?
O1 O5 Si2 48.7(5) 2_765 20_755 ?
Si1 O5 Si2 125.6(12) 19_565 20_755 ?
Si1 O5 Si2 32.0(4) . 20_755 ?
O1 O5 Si2 48.7(5) 2_765 2_765 ?
Si1 O5 Si2 32.0(4) 19_565 2_765 ?
Si1 O5 Si2 125.6(12) . 2_765 ?
Si2 O5 Si2 96.8(9) 20_755 2_765 ?
O2 O4 Si1 81.1(6) 3_756 . ?
O2 O4 Si1 81.1(6) 3_756 18_556 ?
Si1 O4 Si1 156.5(11) . 18_556 ?
O2 O4 Si2 49.4(5) 3_756 3_756 ?
Si1 O4 Si2 125.8(9) . 3_756 ?
Si1 O4 Si2 32.7(4) 18_556 3_756 ?
O2 O4 Si2 49.4(5) 3_756 20_755 ?
Si1 O4 Si2 32.7(4) . 20_755 ?
Si1 O4 Si2 125.8(9) 18_556 20_755 ?
Si2 O4 Si2 93.5(7) 3_756 20_755 ?
O3 Si2 Si1 135(2) 20_755 20_755 ?
O3 Si2 O3 28.0(17) 20_755 . ?
Si1 Si2 O3 163.2(8) 20_755 . ?
O3 Si2 O2 119(2) 20_755 . ?
Si1 Si2 O2 80.7(7) 20_755 . ?
O3 Si2 O2 109.8(10) . . ?
O3 Si2 O1 123(2) 20_755 . ?
Si1 Si2 O1 78.5(7) 20_755 . ?
O3 Si2 O1 109.0(11) . . ?
O2 Si2 O1 108.7(8) . . ?
O3 Si2 Si2 45(2) 20_755 20_755 ?
Si1 Si2 Si2 176.7(4) 20_755 20_755 ?
O3 Si2 Si2 17.3(7) . 20_755 ?
O2 Si2 Si2 101.8(6) . 20_755 ?
O1 Si2 Si2 98.5(7) . 20_755 ?
O3 Si2 O4 145(2) 20_755 3_756 ?
Si1 Si2 O4 48.8(5) 20_755 3_756 ?
O3 Si2 O4 142.5(9) . 3_756 ?
O2 Si2 O4 32.7(6) . 3_756 ?
O1 Si2 O4 91.8(8) . 3_756 ?
Si2 Si2 O4 133.1(4) 20_755 3_756 ?
O3 Si2 O5 136(2) 20_755 2_765 ?
Si1 Si2 O5 48.0(5) 20_755 2_765 ?
O3 Si2 O5 135.6(10) . 2_765 ?
O2 Si2 O5 104.8(7) . 2_765 ?
O1 Si2 O5 31.4(6) . 2_765 ?
Si2 Si2 O5 128.8(5) 20_755 2_765 ?
O4 Si2 O5 76.2(6) 3_756 2_765 ?
C2B C1B H1B1 109.4 . . ?
C2B C1B H1B2 109.7 . . ?
H1B1 C1B H1B2 107.9 . . ?
C3B C2B C1B 115.7(12) . . ?
C3B C2B H2B1 98.4 . . ?
C1B C2B H2B1 99 . . ?
C3B C2B H2B2 115.3 . . ?
C1B C2B H2B2 117.4 . . ?
H2B1 C2B H2B2 107 . . ?
N1B C3B C2B 115.5(17) . . ?
N1B C3B H3B1 107.2 . . ?
C2B C3B H3B1 100.8 . . ?
N1B C3B H3B2 106.9 . . ?
C2B C3B H3B2 117.9 . . ?
H3B1 C3B H3B2 107.6 . . ?
C3B N1B H1B3 107.6 . . ?
C3B N1B H1B4 108.1 . . ?
H1B3 N1B H1B4 109.5 . . ?
C3B N1B H1B5 112.7 . . ?
H1B3 N1B H1B5 109.5 . . ?
H1B4 N1B H1B5 109.5 . . ?
Cl1B Cl1B Cu1 115(3) 25_565 . ?
Cl3 Cl3 Cu1 78.33(10) 2_665 . ?
Cl6B Cl6B Cu2 180 14_665 14_665 ?
Cl6B Cl6B Cu2 0 14_665 . ?
Cu2 Cl6B Cu2 180 14_665 . ?
Cl2 Cu1 Cl3 168.32(10) . . ?
Cl2 Cu1 Cl3 168.32(10) . 2_665 ?
Cl3 Cu1 Cl3 23.4(2) . 2_665 ?
Cl2 Cu1 Cl1B 80.5(3) . . ?
Cl3 Cu1 Cl1B 87.8(3) . . ?
Cl3 Cu1 Cl1B 111.1(3) 2_665 . ?
Cl2 Cu1 Cl1B 80.5(3) . 2_665 ?
Cl3 Cu1 Cl1B 111.2(3) . 2_665 ?
Cl3 Cu1 Cl1B 87.8(3) 2_665 2_665 ?
Cl2 Cu1 Cl1B 93.2(3) . 26 ?
Cl3 Cu1 Cl1B 98.5(3) . 26 ?
Cl3 Cu1 Cl1B 75.2(3) 2_665 26 ?
Cl2 Cu1 Cl1B 93.2(3) . 25_565 ?
Cl3 Cu1 Cl1B 75.2(3) . 25_565 ?
Cl3 Cu1 Cl1B 98.5(3) 2_665 25_565 ?
Cl4B Cu2 Cl4B 180 21_665 . ?
Cl4B Cu2 Cl5 90.35(17) 21_665 . ?
Cl4B Cu2 Cl5 89.65(17) . . ?
Cl5 Cu2 Cl5 180 21_665 . ?
Cl5 Cu2 Cl6B 90 21_665 26_455 ?
Cl5 Cu2 Cl6B 90 . 26_455 ?
Cl5 Cu2 Cl6B 90 21_665 14_665 ?
Cl5 Cu2 Cl6B 90 . 14_665 ?
Cl4B Cu2 Cl6B 90.0000(10) 21_665 . ?
Cl4B Cu2 Cl6B 90.0000(10) . . ?
Cl5 Cu2 Cl6B 90 21_665 . ?
Cl5 Cu2 Cl6B 90 . . ?
Cl6B Cu2 Cl6B 180 26_455 . ?
Cl6B Cu2 Cl6B 0 14_665 . ?
Cl5 Cu2 Cl6B 90 21_665 21_665 ?
Cl5 Cu2 Cl6B 90 . 21_665 ?

loop_
_geom_bond_atom_site_label_1
_geom_bond_atom_site_label_2
_geom_bond_distance
_geom_bond_site_symmetry_2
_geom_bond_publ_flag
C1 C2 1.511(16) . ?
C1 Si1 1.836(17) . ?
C1 H1A 0.9901 . ?
C1 H1B 0.9899 . ?
C2 C3 1.483(16) . ?
C2 H2A 0.99 . ?
C2 H2B 0.9901 . ?
C3 N1 1.445(19) . ?
C3 H3A 0.99 . ?
C3 H3B 0.9901 . ?
N1 H1C 0.91 . ?
N1 H1D 0.9101 . ?
N1 H1E 0.91 . ?
O3 Si2 0.656(14) 20_755 ?
O3 O3 1.04(3) 20_755 ?
O3 Si2 1.571(18) . ?
O3 Si1 1.685(16) . ?
Si1 Si2 1.153(9) 20_755 ?
Si1 O4 1.609(5) . ?
Si1 O5 1.619(7) . ?
Si1 O1 1.803(10) 2_765 ?
Si1 O2 1.829(9) 3_756 ?
O1 O5 1.13(2) 2_765 ?
O1 Si2 1.636(7) 19_565 ?
O1 Si2 1.636(7) . ?
O2 O4 1.15(2) 3_756 ?
O2 Si2 1.619(8) . ?
O2 Si2 1.620(8) 18_556 ?
O5 Si2 2.145(16) 20_755 ?
O5 Si2 2.145(16) 2_765 ?
O4 Si2 2.113(13) 3_756 ?
O4 Si2 2.113(13) 20_755 ?
Si2 Si2 1.961(15) 20_755 ?
C1B C2B 1.513(16) . ?
C1B H1B1 0.99 . ?
C1B H1B2 0.9901 . ?
C2B C3B 1.486(16) . ?
C2B H2B1 0.9899 . ?
C2B H2B2 0.99 . ?
C3B N1B 1.440(18) . ?
C3B H3B1 0.99 . ?
C3B H3B2 0.9899 . ?
N1B H1B3 0.91 . ?
N1B H1B4 0.91 . ?
N1B H1B5 0.91 . ?
Cl1 Cl1 0.95(3) 25_565 ?
Cl1B Cl1B 0.67(2) 25_565 ?
Cl1B Cu1 2.401(16) . ?
Cl1B Cu1 2.754(15) 25_565 ?
Cl2 Cu1 2.275(3) . ?
Cl3 Cl3 0.939(8) 2_665 ?
Cl3 Cu1 2.318(4) . ?
Cl4B Cu2 2.277(4) . ?
Cl5 Cu2 2.308(2) . ?
Cl6B Cl6B 0.204762(8) 14_665 ?
Cl6B Cu2 2.45685(14) 14_665 ?
Cl6B Cu2 2.66160(15) . ?
